data_2241802
loop_
_publ_author_name
'Le Thi Hong, Hai'
'Nguyen Thi Ngoc, Vinh'
'Do Thi Van, Anh'
'Van Meervelt, Luc'

_publ_section_title
;
 Crystal structure of hexaaquanickel(II)
 bis{5-bromo-7-[(2-hydroxyethyl)amino]-1-methyl-6-oxidoquinolin-1-ium-3-sulfonate}
 monohydrate
;
_journal_coeditor_code IS5459
_journal_issue 9
_journal_name_full 'Acta Crystallographica Section E'
_journal_page_first 1242
_journal_page_last 1245
_journal_paper_doi 10.1107/S2056989016012408
_journal_volume 72
_journal_year 2016
_chemical_formula_iupac '[Ni (H2 O)6] (C12 H12 Br N2 O5 S)2, H2 O'
_chemical_formula_moiety 'Ni H12 O6 2+, 2(C12 H12 Br N2 O5 S -), H2 O'
_chemical_formula_sum 'C24 H38 Br2 N4 Ni O17 S2'
_chemical_formula_weight 937.23
_chemical_name_systematic
;Hexaaquanickel(II)
bis{5-bromo-7-[(2-hydroxyethyl)amino]-1-methyl-6-oxidoquinoline-1-ium-3-sulfonate} monohydrate
;
_space_group_crystal_system monoclinic
_space_group_IT_number 15
_space_group_name_Hall '-C 2yc'
_space_group_name_H-M_alt 'C 1 2/c 1'
_symmetry_space_group_name_Hall '-C 2yc'
_symmetry_space_group_name_H-M 'C 1 2/c 1'
_atom_sites_solution_hydrogens mixed
_atom_sites_solution_primary direct
_audit_creation_method
;
Olex2 1.2
(compiled 2016.02.19 svn.r3266 for OlexSys, GUI svn.r5155)
;
_cell_angle_alpha 90
_cell_angle_beta 94.061(4)
_cell_angle_gamma 90
_cell_formula_units_Z 4
_cell_length_a 8.7315(4)
_cell_length_b 27.4581(13)
_cell_length_c 13.7943(6)
_cell_measurement_reflns_used 5359
_cell_measurement_temperature 100.01(10)
_cell_measurement_theta_max 28.9630
_cell_measurement_theta_min 2.7550
_cell_volume 3298.9(3)
_computing_cell_refinement
;
CrysAlis PRO (Rigaku Oxford Diffraction, 2015)
;
_computing_data_collection
;
CrysAlis PRO (Rigaku Oxford Diffraction, 2015)
;
_computing_data_reduction
;
CrysAlis PRO (Rigaku Oxford Diffraction, 2015)
;
_computing_molecular_graphics
;
<i>OLEX2</i> (Dolomanov <i>et al.</i>,  2009)
;
_computing_publication_material
;
<i>OLEX2</i> (Dolomanov <i>et al.</i>,  2009)
;
_computing_structure_refinement
;
SHELXL2014 (Sheldrick, 2015)
;
_computing_structure_solution
;
SHELXS97 (Sheldrick, 2008)
;
_diffrn_ambient_temperature 100.01(10)
_diffrn_detector_area_resol_mean 15.9631
_diffrn_measured_fraction_theta_full 0.998
_diffrn_measured_fraction_theta_max 0.998
_diffrn_measurement_device 'four-circle diffractometer'
_diffrn_measurement_device_type 'Agilent SuperNova (single source at offset, Eos detector)'
_diffrn_measurement_method '\w scans'
_diffrn_radiation_monochromator mirror
_diffrn_radiation_type MoK\a
_diffrn_radiation_wavelength 0.71073
_diffrn_reflns_av_R_equivalents 0.0204
_diffrn_reflns_limit_h_max 10
_diffrn_reflns_limit_h_min -10
_diffrn_reflns_limit_k_max 32
_diffrn_reflns_limit_k_min -34
_diffrn_reflns_limit_l_max 17
_diffrn_reflns_limit_l_min -12
_diffrn_reflns_number 9171
_diffrn_reflns_theta_full 25.242
_diffrn_reflns_theta_max 26.372
_diffrn_reflns_theta_min 2.453
_exptl_absorpt_coefficient_mu 3.221
_exptl_absorpt_correction_T_max 0.725
_exptl_absorpt_correction_T_min 0.546
_exptl_absorpt_correction_type multi-scan
_exptl_absorpt_process_details
;
(<i>CrysAlis PRO</i>; Rigaku Oxford Diffraction, 2015)
;
_exptl_crystal_colour orange
_exptl_crystal_density_diffrn 1.887
_exptl_crystal_description plate
_exptl_crystal_F_000 1904
_exptl_crystal_size_max 0.4
_exptl_crystal_size_mid 0.2
_exptl_crystal_size_min 0.1
_refine_diff_density_max 0.405
_refine_diff_density_min -0.489
_refine_ls_extinction_method none
_refine_ls_goodness_of_fit_ref 1.077
_refine_ls_hydrogen_treatment mixed
_refine_ls_matrix_type full
_refine_ls_number_parameters 235
_refine_ls_number_reflns 3372
_refine_ls_number_restraints 0
_refine_ls_restrained_S_all 1.077
_refine_ls_R_factor_all 0.0280
_refine_ls_R_factor_gt 0.0235
_refine_ls_shift/su_max 0.002
_refine_ls_shift/su_mean 0.000
_refine_ls_structure_factor_coef Fsqd
_refine_ls_weighting_details 'w=1/[\s^2^(Fo^2^)+(0.0207P)^2^+5.2045P] where P=(Fo^2^+2Fc^2^)/3'
_refine_ls_weighting_scheme calc
_refine_ls_wR_factor_gt 0.0537
_refine_ls_wR_factor_ref 0.0556
_reflns_number_gt 3041
_reflns_number_total 3372
_reflns_threshold_expression 'I > 2\s(I)'
_cod_data_source_file is5459sup1.cif
_cod_data_source_block I
_cod_database_code 2241802
_shelx_space_group_comment
;
The symmetry employed for this shelxl refinement is uniquely defined
by the following loop, which should always be used as a source of
symmetry information in preference to the above space-group names.
They are only intended as comments.
;

loop_
_space_group_symop_operation_xyz
'x, y, z'
'-x, y, -z+1/2'
'x+1/2, y+1/2, z'
'-x+1/2, y+1/2, -z+1/2'
'-x, -y, -z'
'x, -y, z-1/2'
'-x+1/2, -y+1/2, -z'
'x+1/2, -y+1/2, z-1/2'

loop_
_atom_site_type_symbol
_atom_site_label
_atom_site_fract_x
_atom_site_fract_y
_atom_site_fract_z
_atom_site_U_iso_or_equiv
_atom_site_adp_type
_atom_site_calc_flag
_atom_site_occupancy
N N1 0.90237(18) 0.43668(6) 0.37155(11) 0.0110(3) Uani d 1
C C2 0.9801(2) 0.39411(8) 0.37514(14) 0.0132(4) Uani d 1
H H2 0.9254 0.3642 0.3739 0.016 Uiso calc 1
C C3 1.1379(2) 0.39384(8) 0.38056(14) 0.0131(4) Uani d 1
C C4 1.2182(2) 0.43770(8) 0.38321(13) 0.0134(4) Uani d 1
H H4 1.3273 0.4374 0.3877 0.016 Uiso calc 1
C C5 1.1403(2) 0.48189(8) 0.37930(13) 0.0108(4) Uani d 1
C C6 0.9750(2) 0.48132(8) 0.37471(13) 0.0104(4) Uani d 1
C C7 1.2125(2) 0.52820(8) 0.38177(14) 0.0119(4) Uani d 1
C C8 1.1373(2) 0.57248(8) 0.38109(13) 0.0122(4) Uani d 1
C C9 0.9683(2) 0.56934(8) 0.37556(13) 0.0110(4) Uani d 1
C C10 0.8918(2) 0.52466(8) 0.37301(13) 0.0113(4) Uani d 1
H H10 0.7828 0.5238 0.3701 0.014 Uiso calc 1
C C11 0.7332(2) 0.43449(8) 0.36504(14) 0.0128(4) Uani d 1
H H11A 0.6923 0.4543 0.3101 0.019 Uiso calc 1
H H11B 0.6950 0.4470 0.4253 0.019 Uiso calc 1
H H11C 0.6999 0.4006 0.3553 0.019 Uiso calc 1
S S12 1.23734(6) 0.33760(2) 0.37750(4) 0.01589(12) Uani d 1
O O13 1.3871(2) 0.34725(7) 0.42443(13) 0.0360(5) Uani d 1
O O14 1.24175(17) 0.32666(6) 0.27422(10) 0.0200(3) Uani d 1
O O15 1.1481(2) 0.30278(6) 0.42858(12) 0.0323(4) Uani d 1
Br Br16 1.42949(2) 0.53172(2) 0.38060(2) 0.01722(7) Uani d 1
O O17 1.19947(16) 0.61482(5) 0.38363(10) 0.0154(3) Uani d 1
N N18 0.89569(19) 0.61215(7) 0.37205(12) 0.0136(4) Uani d 1
H H18 0.9506 0.6391 0.3730 0.016 Uiso d 1
C C19 0.7298(2) 0.61683(8) 0.35993(15) 0.0139(4) Uani d 1
H H19A 0.6846 0.6070 0.4208 0.017 Uiso calc 1
H H19B 0.6892 0.5947 0.3075 0.017 Uiso calc 1
C C20 0.6831(2) 0.66848(8) 0.33499(15) 0.0162(4) Uani d 1
H H20A 0.5699 0.6704 0.3248 0.019 Uiso calc 1
H H20B 0.7159 0.6902 0.3899 0.019 Uiso calc 1
O O21 0.75070(19) 0.68455(6) 0.24924(11) 0.0229(4) Uani d 1
H H21 0.760(3) 0.6610(11) 0.213(2) 0.034 Uiso d 1
Ni Ni22 0.2500 0.7500 0.5000 0.01747(10) Uani d 1
O O23 0.35588(18) 0.75193(6) 0.37316(12) 0.0273(4) Uani d 1
H H23A 0.3304 0.7799 0.3392 0.041 Uiso d 1
H H23B 0.3270 0.7270 0.3322 0.041 Uiso d 1
O O24 0.31091(17) 0.67782(6) 0.52289(12) 0.0237(4) Uani d 1
H H24A 0.4136 0.6748 0.5315 0.036 Uiso d 1
H H24B 0.2816 0.6604 0.4695 0.036 Uiso d 1
O O25 0.44976(16) 0.77588(5) 0.57273(12) 0.0196(3) Uani d 1
H H25A 0.5337 0.7662 0.5414 0.029 Uiso d 1
H H25B 0.4680 0.7661 0.6357 0.029 Uiso d 1
O O26 0.5000 0.73024(9) 0.7500 0.0218(5) Uani d 1
H H26 0.570(3) 0.7142(10) 0.746(2) 0.033 Uiso d 1

loop_
_atom_site_aniso_label
_atom_site_aniso_U_11
_atom_site_aniso_U_22
_atom_site_aniso_U_33
_atom_site_aniso_U_12
_atom_site_aniso_U_13
_atom_site_aniso_U_23
N1 0.0109(8) 0.0116(9) 0.0102(8) 0.0017(7) 0.0001(6) -0.0009(7)
C2 0.0169(10) 0.0120(10) 0.0106(9) 0.0023(8) -0.0005(8) 0.0001(8)
C3 0.0151(10) 0.0137(11) 0.0102(9) 0.0061(8) 0.0001(7) -0.0021(8)
C4 0.0125(10) 0.0178(11) 0.0098(9) 0.0049(8) 0.0007(7) -0.0004(8)
C5 0.0103(9) 0.0153(11) 0.0070(8) 0.0009(8) 0.0010(7) -0.0001(8)
C6 0.0118(9) 0.0132(11) 0.0064(8) -0.0002(8) 0.0014(7) -0.0001(8)
C7 0.0075(9) 0.0184(11) 0.0099(9) 0.0003(8) 0.0009(7) 0.0005(8)
C8 0.0109(10) 0.0178(11) 0.0078(9) -0.0010(8) 0.0003(7) 0.0001(8)
C9 0.0111(10) 0.0142(11) 0.0077(9) 0.0018(8) 0.0003(7) -0.0011(8)
C10 0.0079(9) 0.0150(11) 0.0111(9) 0.0017(8) 0.0007(7) 0.0001(8)
C11 0.0079(9) 0.0140(11) 0.0166(10) 0.0003(8) 0.0005(7) 0.0003(8)
S12 0.0176(3) 0.0156(3) 0.0141(2) 0.0096(2) -0.00095(19) -0.0023(2)
O13 0.0268(9) 0.0349(11) 0.0431(11) 0.0212(8) -0.0198(8) -0.0210(9)
O14 0.0243(8) 0.0199(9) 0.0156(7) 0.0105(7) 0.0008(6) -0.0038(6)
O15 0.0481(11) 0.0194(9) 0.0315(9) 0.0170(8) 0.0186(8) 0.0112(8)
Br16 0.00740(10) 0.02418(13) 0.02029(11) 0.00080(8) 0.00253(7) 0.00294(9)
O17 0.0144(7) 0.0140(8) 0.0177(7) -0.0023(6) -0.0002(6) 0.0003(6)
N18 0.0113(8) 0.0107(9) 0.0189(9) -0.0004(7) 0.0006(7) 0.0002(7)
C19 0.0094(10) 0.0138(11) 0.0184(10) 0.0013(8) 0.0001(8) 0.0003(9)
C20 0.0162(10) 0.0160(11) 0.0163(10) 0.0034(9) -0.0004(8) -0.0003(9)
O21 0.0355(9) 0.0159(9) 0.0179(8) 0.0045(7) 0.0053(7) 0.0017(7)
Ni22 0.00750(18) 0.0097(2) 0.0349(2) -0.00015(14) -0.00080(16) -0.00713(17)
O23 0.0182(8) 0.0217(9) 0.0422(10) -0.0036(7) 0.0036(7) -0.0123(8)
O24 0.0136(7) 0.0140(8) 0.0422(10) 0.0032(6) -0.0073(7) -0.0106(7)
O25 0.0107(7) 0.0148(8) 0.0331(9) -0.0003(6) 0.0004(6) -0.0042(7)
O26 0.0133(11) 0.0133(12) 0.0403(14) 0.000 0.0117(10) 0.000

loop_
_atom_type_symbol
_atom_type_description
_atom_type_scat_dispersion_real
_atom_type_scat_dispersion_imag
_atom_type_scat_source
C C 0.0033 0.0016 'International Tables Vol C Tables 4.2.6.8 and 6.1.1.4'
H H 0.0000 0.0000 'International Tables Vol C Tables 4.2.6.8 and 6.1.1.4'
Br Br -0.2901 2.4595 'International Tables Vol C Tables 4.2.6.8 and 6.1.1.4'
S S 0.1246 0.1234 'International Tables Vol C Tables 4.2.6.8 and 6.1.1.4'
N N 0.0061 0.0033 'International Tables Vol C Tables 4.2.6.8 and 6.1.1.4'
Ni Ni 0.3393 1.1124 'International Tables Vol C Tables 4.2.6.8 and 6.1.1.4'
O O 0.0106 0.0060 'International Tables Vol C Tables 4.2.6.8 and 6.1.1.4'

loop_
_geom_angle_atom_site_label_1
_geom_angle_atom_site_label_2
_geom_angle_atom_site_label_3
_geom_angle_site_symmetry_1
_geom_angle_site_symmetry_3
_geom_angle
C2 N1 C6 . . 122.61(17)
C2 N1 C11 . . 117.74(18)
C6 N1 C11 . . 119.64(17)
N1 C2 H2 . . 119.8
N1 C2 C3 . . 120.4(2)
C3 C2 H2 . . 119.8
C2 C3 C4 . . 119.84(19)
C2 C3 S12 . . 119.61(17)
C4 C3 S12 . . 120.46(15)
C3 C4 H4 . . 119.7
C5 C4 C3 . . 120.66(19)
C5 C4 H4 . . 119.7
C4 C5 C6 . . 118.55(19)
C4 C5 C7 . . 124.51(18)
C7 C5 C6 . . 116.92(18)
N1 C6 C5 . . 117.92(18)
N1 C6 C10 . . 121.32(18)
C10 C6 C5 . . 120.76(19)
C5 C7 Br16 . . 119.16(15)
C8 C7 C5 . . 125.37(18)
C8 C7 Br16 . . 115.42(15)
C7 C8 C9 . . 114.98(19)
O17 C8 C7 . . 126.71(18)
O17 C8 C9 . . 118.31(18)
C10 C9 C8 . . 121.87(19)
N18 C9 C8 . . 114.94(18)
N18 C9 C10 . . 123.18(18)
C6 C10 C9 . . 120.10(18)
C6 C10 H10 . . 120.0
C9 C10 H10 . . 120.0
N1 C11 H11A . . 109.5
N1 C11 H11B . . 109.5
N1 C11 H11C . . 109.5
H11A C11 H11B . . 109.5
H11A C11 H11C . . 109.5
H11B C11 H11C . . 109.5
O13 S12 C3 . . 105.03(10)
O13 S12 O14 . . 112.98(10)
O13 S12 O15 . . 113.89(12)
O14 S12 C3 . . 104.43(9)
O15 S12 C3 . . 106.39(10)
O15 S12 O14 . . 113.06(10)
C9 N18 H18 . . 118.8
C9 N18 C19 . . 123.35(18)
C19 N18 H18 . . 117.7
N18 C19 H19A . . 109.4
N18 C19 H19B . . 109.4
N18 C19 C20 . . 111.15(17)
H19A C19 H19B . . 108.0
C20 C19 H19A . . 109.4
C20 C19 H19B . . 109.4
C19 C20 H20A . . 109.4
C19 C20 H20B . . 109.4
H20A C20 H20B . . 108.0
O21 C20 C19 . . 111.00(17)
O21 C20 H20A . . 109.4
O21 C20 H20B . . 109.4
C20 O21 H21 . . 109(2)
O23 Ni22 O23 7_566 . 180.00(4)
O23 Ni22 O24 7_566 . 88.36(7)
O23 Ni22 O24 . 7_566 88.36(7)
O23 Ni22 O24 . . 91.64(7)
O23 Ni22 O24 7_566 7_566 91.64(7)
O23 Ni22 O25 7_566 7_566 89.39(6)
O23 Ni22 O25 . . 89.39(6)
O23 Ni22 O25 7_566 . 90.61(6)
O23 Ni22 O25 . 7_566 90.61(6)
O24 Ni22 O24 . 7_566 180.0
O24 Ni22 O25 7_566 . 86.79(6)
O24 Ni22 O25 . . 93.21(6)
O24 Ni22 O25 . 7_566 86.79(6)
O24 Ni22 O25 7_566 7_566 93.21(6)
O25 Ni22 O25 7_566 . 180.0
Ni22 O23 H23A . . 110.6
Ni22 O23 H23B . . 113.0
H23A O23 H23B . . 105.3
Ni22 O24 H24A . . 110.6
Ni22 O24 H24B . . 109.2
H24A O24 H24B . . 106.3
Ni22 O25 H25A . . 110.3
Ni22 O25 H25B . . 116.3
H25A O25 H25B . . 105.9

loop_
_geom_bond_atom_site_label_1
_geom_bond_atom_site_label_2
_geom_bond_site_symmetry_2
_geom_bond_distance
N1 C2 . 1.351(3)
N1 C6 . 1.380(3)
N1 C11 . 1.475(2)
C2 H2 . 0.9500
C2 C3 . 1.374(3)
C3 C4 . 1.393(3)
C3 S12 . 1.774(2)
C4 H4 . 0.9500
C4 C5 . 1.390(3)
C5 C6 . 1.440(3)
C5 C7 . 1.418(3)
C6 C10 . 1.394(3)
C7 C8 . 1.381(3)
C7 Br16 . 1.8983(19)
C8 C9 . 1.474(3)
C8 O17 . 1.283(3)
C9 C10 . 1.397(3)
C9 N18 . 1.335(3)
C10 H10 . 0.9500
C11 H11A . 0.9800
C11 H11B . 0.9800
C11 H11C . 0.9800
S12 O13 . 1.4420(17)
S12 O14 . 1.4592(15)
S12 O15 . 1.4474(18)
N18 H18 . 0.8806
N18 C19 . 1.452(2)
C19 H19A . 0.9900
C19 H19B . 0.9900
C19 C20 . 1.509(3)
C20 H20A . 0.9900
C20 H20B . 0.9900
C20 O21 . 1.429(3)
O21 H21 . 0.83(3)
Ni22 O23 7_566 2.0366(17)
Ni22 O23 . 2.0366(17)
Ni22 O24 . 2.0704(15)
Ni22 O24 7_566 2.0704(15)
Ni22 O25 . 2.0750(14)
Ni22 O25 7_566 2.0750(14)
O23 H23A . 0.9191
O23 H23B . 0.9115
O24 H24A . 0.9003
O24 H24B . 0.9001
O25 H25A . 0.9163
O25 H25B . 0.9128
O26 H26 . 0.76(3)

loop_
_geom_hbond_atom_site_label_D
_geom_hbond_atom_site_label_H
_geom_hbond_atom_site_label_A
_geom_hbond_site_symmetry_A
_geom_hbond_distance_DH
_geom_hbond_distance_HA
_geom_hbond_distance_DA
_geom_hbond_angle_DHA
O21 H21 O17 2_755 0.83(3) 1.89(3) 2.707(2) 170(3)
C11 H11B Br16 5_766 0.98 3.02 3.987(2) 171
C19 H19A O13 5_766 0.99 2.59 3.360(3) 134
N18 H18 O25 7_666 0.88 2.58 3.422(2) 159
O23 H23A O14 4_655 0.92 2.09 2.971(2) 161
O23 H23B O21 2_655 0.91 1.72 2.630(2) 172
O24 H24A O13 5_766 0.90 1.90 2.772(2) 162
O24 H24B O17 1_455 0.90 1.83 2.714(2) 165
O25 H25A O15 3_455 0.92 2.16 2.826(2) 129
O25 H25B O26 . 0.91 1.86 2.755(2) 165
O26 H26 O14 5_766 0.76(3) 2.03(3) 2.783(2) 175(3)

loop_
_geom_torsion_atom_site_label_1
_geom_torsion_atom_site_label_2
_geom_torsion_atom_site_label_3
_geom_torsion_atom_site_label_4
_geom_torsion
N1 C2 C3 C4 0.5(3)
N1 C2 C3 S12 -176.06(14)
N1 C6 C10 C9 -179.52(17)
C2 N1 C6 C5 1.8(3)
C2 N1 C6 C10 -178.59(17)
C2 C3 C4 C5 -0.7(3)
C2 C3 S12 O13 -156.31(17)
C2 C3 S12 O14 84.58(17)
C2 C3 S12 O15 -35.24(19)
C3 C4 C5 C6 1.4(3)
C3 C4 C5 C7 179.87(18)
C4 C3 S12 O13 27.10(19)
C4 C3 S12 O14 -92.01(17)
C4 C3 S12 O15 148.17(17)
C4 C5 C6 N1 -1.9(3)
C4 C5 C6 C10 178.47(17)
C4 C5 C7 C8 -177.81(18)
C4 C5 C7 Br16 5.0(3)
C5 C6 C10 C9 0.1(3)
C5 C7 C8 C9 -1.1(3)
C5 C7 C8 O17 179.72(18)
C6 N1 C2 C3 -1.1(3)
C6 C5 C7 C8 0.7(3)
C6 C5 C7 Br16 -176.56(13)
C7 C5 C6 N1 179.55(16)
C7 C5 C6 C10 -0.1(3)
C7 C8 C9 C10 1.1(3)
C7 C8 C9 N18 -178.14(17)
C8 C9 C10 C6 -0.6(3)
C8 C9 N18 C19 175.77(17)
C9 N18 C19 C20 -166.55(18)
C10 C9 N18 C19 -3.5(3)
C11 N1 C2 C3 179.54(17)
C11 N1 C6 C5 -178.90(16)
C11 N1 C6 C10 0.8(3)
S12 C3 C4 C5 175.84(14)
Br16 C7 C8 C9 176.19(13)
Br16 C7 C8 O17 -3.0(3)
O17 C8 C9 C10 -179.67(17)
O17 C8 C9 N18 1.1(3)
N18 C9 C10 C6 178.53(17)
N18 C19 C20 O21 57.0(2)

_cod_database_fobs_code 2241802
